data_4084894
loop_
_publ_author_name
'Espada, Mar\?\'ia F.'
'Poveda, Manuel L.'
'Carmona, Ernesto'

_publ_section_title
;
 Reactivity of a Cationic (C5Me5)IrIII-Cyclometalated Phosphine Complex
 with Alkynes
;
_journal_issue 24
_journal_name_full Organometallics
_journal_page_first 7164
_journal_paper_doi 10.1021/om5009742
_journal_volume 33
_journal_year 2014
_chemical_formula_sum 'C61 H49 B F24 Ir P'
_chemical_formula_weight 1471.98
_chemical_name_systematic
; 
 ? 
;
_space_group_IT_number 14
_symmetry_cell_setting monoclinic
_symmetry_space_group_name_Hall '-P 2ybc'
_symmetry_space_group_name_H-M 'P 1 21/c 1'
_atom_sites_solution_hydrogens geom
_atom_sites_solution_primary direct
_atom_sites_solution_secondary difmap
_audit_creation_method SHELXL-97
_cell_angle_alpha 90.00
_cell_angle_beta 97.420(2)
_cell_angle_gamma 90.00
_cell_formula_units_Z 4
_cell_length_a 12.8503(11)
_cell_length_b 18.7529(16)
_cell_length_c 24.331(2)
_cell_measurement_temperature 100(2)
_cell_volume 5814.2(9)
_computing_structure_refinement 'SHELXL-97 (Sheldrick, 2008)'
_computing_structure_solution 'SHELXS-97 (Sheldrick, 2008)'
_diffrn_ambient_temperature 100(2)
_diffrn_measured_fraction_theta_full 0.989
_diffrn_measured_fraction_theta_max 0.989
_diffrn_radiation_monochromator graphite
_diffrn_radiation_source 'fine-focus sealed tube'
_diffrn_radiation_type MoK\a
_diffrn_radiation_wavelength 0.71073
_diffrn_reflns_av_R_equivalents 0.0276
_diffrn_reflns_av_sigmaI/netI 0.0472
_diffrn_reflns_limit_h_max 18
_diffrn_reflns_limit_h_min -18
_diffrn_reflns_limit_k_max 26
_diffrn_reflns_limit_k_min -22
_diffrn_reflns_limit_l_max 35
_diffrn_reflns_limit_l_min -34
_diffrn_reflns_number 35619
_diffrn_reflns_theta_full 30.82
_diffrn_reflns_theta_max 30.82
_diffrn_reflns_theta_min 1.38
_exptl_absorpt_coefficient_mu 2.441
_exptl_absorpt_correction_T_max 0.7109
_exptl_absorpt_correction_T_min 0.5805
_exptl_absorpt_correction_type multi-scan
_exptl_absorpt_process_details 'APEX2 Software Suite; Bruker 2005'
_exptl_crystal_density_diffrn 1.682
_exptl_crystal_density_method 'not measured'
_exptl_crystal_description prism
_exptl_crystal_F_000 2912
_exptl_crystal_size_max 0.25
_exptl_crystal_size_mid 0.17
_exptl_crystal_size_min 0.15
_refine_diff_density_max 4.713
_refine_diff_density_min -1.388
_refine_diff_density_rms 0.138
_refine_ls_extinction_method none
_refine_ls_goodness_of_fit_ref 1.073
_refine_ls_hydrogen_treatment constr
_refine_ls_matrix_type full
_refine_ls_number_parameters 848
_refine_ls_number_reflns 18066
_refine_ls_number_restraints 177
_refine_ls_restrained_S_all 1.080
_refine_ls_R_factor_all 0.0622
_refine_ls_R_factor_gt 0.0444
_refine_ls_shift/su_max 0.009
_refine_ls_shift/su_mean 0.000
_refine_ls_structure_factor_coef Fsqd
_refine_ls_weighting_details 'calc w=1/[\s^2^(Fo^2^)+(0.0460P)^2^+15.3605P] where P=(Fo^2^+2Fc^2^)/3'
_refine_ls_weighting_scheme calc
_refine_ls_wR_factor_gt 0.1056
_refine_ls_wR_factor_ref 0.1130
_reflns_number_gt 14428
_reflns_number_total 18066
_reflns_threshold_expression >2sigma(I)
_cod_data_source_file om5009742_si_002.cif
_cod_data_source_block 4
_cod_depositor_comments
;
The following automatic conversions were performed:

'_symmetry_cell_setting' value 'Monoclinic' changed to 'monoclinic'
according to
/home/saulius/struct/COD-crude-data--automatic-downloads/rss-feeds/ACS/lib/dictionaries/cif_core.dic
dictionary named 'cif_core.dic' version 2.4.2 from 2011-04-26.

Automatic conversion script
Id: cif_fix_values 2935 2014-11-11 08:27:57Z andrius 

 Adding full bibliography for 4084892--4084898.cif.
;
_cod_original_cell_volume 5814.1(9)
_cod_original_sg_symbol_H-M P21/c
_cod_database_code 4084894

loop_
_symmetry_equiv_pos_as_xyz
'x, y, z'
'-x, y+1/2, -z+1/2'
'-x, -y, -z'
'x, -y-1/2, z-1/2'

loop_
_atom_site_label
_atom_site_type_symbol
_atom_site_fract_x
_atom_site_fract_y
_atom_site_fract_z
_atom_site_U_iso_or_equiv
_atom_site_adp_type
_atom_site_occupancy
_atom_site_symmetry_multiplicity
_atom_site_calc_flag
_atom_site_refinement_flags
_atom_site_disorder_assembly
_atom_site_disorder_group
Ir1 Ir 0.272156(10) 0.720537(7) 0.012514(6) 0.01844(4) Uani 1 1 d . . .
P1 P 0.39586(7) 0.75498(5) -0.04058(4) 0.01743(17) Uani 1 1 d . B .
F10 F -0.1372(2) 0.94403(16) 0.06023(17) 0.0585(10) Uani 1 1 d . . .
F21 F -0.1456(3) 0.52954(15) 0.42240(12) 0.0460(8) Uani 1 1 d . . .
F19 F -0.2844(3) 0.54006(19) 0.36301(14) 0.0561(9) Uani 1 1 d . . .
F17 F -0.5317(3) 0.64900(17) 0.19921(11) 0.0512(9) Uani 1 1 d . . .
F16 F -0.6422(2) 0.7156(2) 0.2325(2) 0.0728(13) Uani 1 1 d . . .
F18 F -0.5273(2) 0.65740(16) 0.28662(11) 0.0403(7) Uani 1 1 d . . .
F12 F 0.0179(2) 0.91063(15) 0.08887(13) 0.0405(7) Uani 1 1 d . . .
F11 F -0.0561(3) 0.87169(16) 0.01158(12) 0.0450(7) Uani 1 1 d . . .
F7 F -0.3174(3) 0.6210(2) 0.08102(18) 0.0770(14) Uani 1 1 d . . .
F8 F -0.1625(3) 0.58808(15) 0.07246(14) 0.0532(9) Uani 1 1 d . . .
F9 F -0.2482(2) 0.64989(16) 0.00945(11) 0.0438(7) Uani 1 1 d . . .
F5 F 0.2557(2) 0.8645(2) 0.30167(18) 0.0688(11) Uani 1 1 d . . .
F6 F 0.1897(2) 0.9225(2) 0.23031(13) 0.0636(11) Uani 1 1 d . . .
F4 F 0.2333(2) 0.9756(2) 0.30707(16) 0.0620(10) Uani 1 1 d . . .
F3 F -0.1666(3) 1.02010(16) 0.37530(13) 0.0528(9) Uani 1 1 d . . .
F2 F -0.0266(3) 1.00121(18) 0.43349(13) 0.0503(8) Uani 1 1 d . . .
F1 F -0.1561(2) 0.92983(15) 0.42857(11) 0.0341(6) Uani 1 1 d . . .
F22 F 0.1318(3) 0.5863(2) 0.23295(17) 0.0832(15) Uani 1 1 d . . .
F23 F 0.1065(3) 0.50043(16) 0.28336(19) 0.0635(11) Uani 1 1 d . . .
F24 F 0.1866(2) 0.5902(3) 0.3179(2) 0.0911(17) Uani 1 1 d . . .
F20 F -0.2377(2) 0.62515(15) 0.41970(12) 0.0407(7) Uani 1 1 d . . .
C50 C -0.4287(3) 0.8804(2) 0.23915(18) 0.0274(8) Uani 1 1 d . C .
C51 C -0.3209(3) 0.8646(2) 0.24252(16) 0.0223(7) Uani 1 1 d . . .
H51 H -0.2723 0.9027 0.2419 0.027 Uiso 1 1 calc R . .
C46 C -0.2829(3) 0.79447(19) 0.24676(15) 0.0184(7) Uani 1 1 d . . .
C38 C -0.1456(3) 0.77270(19) 0.18118(15) 0.0189(7) Uani 1 1 d . . .
C39 C -0.1131(3) 0.8293(2) 0.15060(16) 0.0205(7) Uani 1 1 d . . .
H39 H -0.0890 0.8717 0.1694 0.025 Uiso 1 1 calc R . .
C40 C -0.1147(3) 0.8256(2) 0.09315(16) 0.0211(7) Uani 1 1 d . . .
C44 C -0.0745(3) 0.8876(2) 0.06337(19) 0.0280(8) Uani 1 1 d . . .
C61 C -0.2009(4) 0.5753(2) 0.38772(19) 0.0319(9) Uani 1 1 d . . .
C58 C -0.1371(3) 0.6075(2) 0.34679(16) 0.0216(7) Uani 1 1 d . . .
C59 C -0.1714(3) 0.6706(2) 0.32017(16) 0.0211(7) Uani 1 1 d . . .
H59 H -0.2310 0.6940 0.3311 0.025 Uiso 1 1 calc R . .
C54 C -0.1219(3) 0.70075(19) 0.27822(15) 0.0185(7) Uani 1 1 d . . .
C49 C -0.5023(3) 0.8264(2) 0.23875(18) 0.0299(9) Uani 1 1 d . . .
H49 H -0.5750 0.8368 0.2371 0.036 Uiso 1 1 calc R . .
C48 C -0.4664(3) 0.7571(2) 0.24079(16) 0.0249(8) Uani 1 1 d . . .
C47 C -0.3606(3) 0.7408(2) 0.24428(16) 0.0215(7) Uani 1 1 d . . .
H47 H -0.3397 0.6922 0.2450 0.026 Uiso 1 1 calc R . .
C52 C -0.5423(3) 0.6953(3) 0.23953(19) 0.0331(10) Uani 1 1 d . . .
C41 C -0.1531(3) 0.7659(2) 0.06355(16) 0.0227(7) Uani 1 1 d . . .
H41 H -0.1564 0.7641 0.0244 0.027 Uiso 1 1 calc R . .
C42 C -0.1867(3) 0.70900(19) 0.09319(16) 0.0212(7) Uani 1 1 d . . .
C43 C -0.1810(3) 0.71196(19) 0.15068(16) 0.0211(7) Uani 1 1 d . . .
H43 H -0.2019 0.6714 0.1699 0.025 Uiso 1 1 calc R . .
C45 C -0.2285(3) 0.6426(2) 0.06362(18) 0.0295(9) Uani 1 1 d . . .
C30 C -0.0839(3) 0.83768(19) 0.28138(15) 0.0182(6) Uani 1 1 d . . .
C31 C -0.1167(3) 0.87591(19) 0.32519(16) 0.0188(7) Uani 1 1 d . . .
H31 H -0.1844 0.8667 0.3352 0.023 Uiso 1 1 calc R . .
C32 C -0.0542(3) 0.9270(2) 0.35484(15) 0.0206(7) Uani 1 1 d . . .
C33 C 0.0458(3) 0.9422(2) 0.34217(16) 0.0227(7) Uani 1 1 d . . .
H33 H 0.0882 0.9777 0.3618 0.027 Uiso 1 1 calc R . .
C34 C 0.0816(3) 0.9034(2) 0.29955(16) 0.0228(7) Uani 1 1 d . . .
C37 C 0.1896(3) 0.9163(3) 0.2846(2) 0.0342(10) Uani 1 1 d . . .
C35 C 0.0190(3) 0.8520(2) 0.27000(16) 0.0218(7) Uani 1 1 d . . .
H35 H 0.0462 0.8260 0.2415 0.026 Uiso 1 1 calc R . .
C36 C -0.0998(3) 0.9693(2) 0.39793(17) 0.0270(8) Uani 1 1 d . . .
C55 C -0.0305(3) 0.6652(2) 0.26632(16) 0.0212(7) Uani 1 1 d . . .
H55 H 0.0072 0.6842 0.2385 0.025 Uiso 1 1 calc R . .
C56 C 0.0062(3) 0.6034(2) 0.29385(16) 0.0217(7) Uani 1 1 d . . .
C60 C 0.1076(3) 0.5706(2) 0.28190(18) 0.0276(8) Uani 1 1 d . . .
C57 C -0.0471(3) 0.5733(2) 0.33397(17) 0.0244(8) Uani 1 1 d . . .
H57 H -0.0231 0.5304 0.3522 0.029 Uiso 1 1 calc R . .
C13 C 0.4501(3) 0.6723(2) -0.06399(17) 0.0238(8) Uani 1 1 d . . .
C14 C 0.5446(3) 0.6632(2) -0.08653(17) 0.0277(8) Uani 1 1 d . B .
C15 C 0.5676(4) 0.5942(3) -0.1035(2) 0.0391(11) Uani 1 1 d . . .
H15 H 0.6313 0.5859 -0.1184 0.047 Uiso 1 1 calc R B .
C16 C 0.4998(4) 0.5384(3) -0.0990(2) 0.0448(13) Uani 1 1 d . B .
H16 H 0.5178 0.4920 -0.1103 0.054 Uiso 1 1 calc R . .
C17 C 0.4058(4) 0.5489(2) -0.0782(2) 0.0387(11) Uani 1 1 d . . .
H17 H 0.3594 0.5100 -0.0756 0.046 Uiso 1 1 calc R B .
C12 C 0.3793(3) 0.6167(2) -0.06115(18) 0.0279(8) Uani 1 1 d . B .
C11 C 0.2740(3) 0.6321(2) -0.04250(19) 0.0279(8) Uani 1 1 d . B .
H11A H 0.2505 0.5891 -0.0239 0.034 Uiso 1 1 calc R . .
H11B H 0.2225 0.6412 -0.0757 0.034 Uiso 1 1 calc R . .
C18 C 0.6201(3) 0.7231(3) -0.0932(2) 0.0341(10) Uani 1 1 d . . .
H18A H 0.5887 0.7558 -0.1221 0.051 Uiso 1 1 calc R B .
H18B H 0.6853 0.7035 -0.1038 0.051 Uiso 1 1 calc R . .
H18C H 0.6354 0.7489 -0.0581 0.051 Uiso 1 1 calc R . .
C5 C 0.4881(3) 0.81569(19) -0.00118(15) 0.0210(7) Uani 1 1 d . . .
C4 C 0.5243(3) 0.7978(2) 0.05379(19) 0.0315(8) Uani 1 1 d DU B .
C9 C 0.5915(4) 0.8435(3) 0.0871(2) 0.0394(11) Uani 1 1 d . . .
H9 H 0.6148 0.8303 0.1243 0.047 Uiso 1 1 calc R B .
C8 C 0.6241(3) 0.9062(3) 0.0675(2) 0.0360(10) Uani 1 1 d . B .
H8 H 0.6681 0.9373 0.0910 0.043 Uiso 1 1 calc R . .
C7 C 0.5927(3) 0.9242(2) 0.0137(2) 0.0331(10) Uani 1 1 d . . .
H7 H 0.6166 0.9679 0.0001 0.040 Uiso 1 1 calc R B .
C6 C 0.5270(3) 0.8809(2) -0.02239(17) 0.0260(8) Uani 1 1 d . B .
C10 C 0.4999(4) 0.9087(3) -0.0809(2) 0.0401(11) Uani 1 1 d . . .
H10A H 0.5419 0.9513 -0.0858 0.060 Uiso 1 1 calc R B .
H10B H 0.4252 0.9209 -0.0873 0.060 Uiso 1 1 calc R . .
H10C H 0.5151 0.8719 -0.1073 0.060 Uiso 1 1 calc R . .
C19 C 0.3384(3) 0.7910(2) -0.10682(16) 0.0269(8) Uani 1 1 d . . .
H19A H 0.3931 0.7964 -0.1311 0.040 Uiso 1 1 calc R B .
H19B H 0.3071 0.8376 -0.1011 0.040 Uiso 1 1 calc R . .
H19C H 0.2840 0.7584 -0.1240 0.040 Uiso 1 1 calc R . .
C23 C 0.1879(3) 0.82684(19) 0.00887(18) 0.0233(8) Uani 1 1 d . B .
C24 C 0.1262(3) 0.7739(2) -0.02435(17) 0.0233(7) Uani 1 1 d . B .
C20 C 0.0986(3) 0.7200(2) 0.01321(17) 0.0219(7) Uani 1 1 d . B .
C21 C 0.1444(3) 0.7394(2) 0.06844(17) 0.0231(7) Uani 1 1 d . B .
C26 C 0.1260(4) 0.7021(3) 0.1206(2) 0.0364(10) Uani 1 1 d . . .
H26A H 0.1878 0.7077 0.1484 0.055 Uiso 1 1 calc R B .
H26B H 0.1135 0.6513 0.1129 0.055 Uiso 1 1 calc R . .
H26C H 0.0646 0.7229 0.1347 0.055 Uiso 1 1 calc R . .
C22 C 0.2017(3) 0.8047(2) 0.06481(17) 0.0240(7) Uani 1 1 d . B .
C27 C 0.2545(4) 0.8470(3) 0.1128(2) 0.0395(11) Uani 1 1 d . . .
H27A H 0.3158 0.8716 0.1017 0.059 Uiso 1 1 calc R B .
H27B H 0.2769 0.8149 0.1438 0.059 Uiso 1 1 calc R . .
H27C H 0.2052 0.8823 0.1242 0.059 Uiso 1 1 calc R . .
C25 C 0.0291(3) 0.6579(3) -0.0036(2) 0.0359(10) Uani 1 1 d . . .
H25A H -0.0435 0.6745 -0.0125 0.054 Uiso 1 1 calc R B .
H25B H 0.0333 0.6235 0.0269 0.054 Uiso 1 1 calc R . .
H25C H 0.0518 0.6351 -0.0363 0.054 Uiso 1 1 calc R . .
C29 C 0.0799(3) 0.7780(3) -0.08424(19) 0.0353(10) Uani 1 1 d . . .
H29A H 0.0895 0.7322 -0.1023 0.053 Uiso 1 1 calc R B .
H29B H 0.1152 0.8157 -0.1027 0.053 Uiso 1 1 calc R . .
H29C H 0.0048 0.7888 -0.0867 0.053 Uiso 1 1 calc R . .
C28 C 0.2227(4) 0.8977(2) -0.0106(2) 0.0367(10) Uani 1 1 d . . .
H28A H 0.1819 0.9357 0.0041 0.055 Uiso 1 1 calc R B .
H28B H 0.2117 0.8992 -0.0512 0.055 Uiso 1 1 calc R . .
H28C H 0.2974 0.9046 0.0025 0.055 Uiso 1 1 calc R . .
B1 B -0.1582(3) 0.7765(2) 0.24739(17) 0.0176(7) Uani 1 1 d . . .
C1 C 0.3403(3) 0.6434(2) 0.07339(19) 0.0301(8) Uani 1 1 d DU B .
H1A H 0.3724 0.6009 0.0626 0.036 Uiso 1 1 calc R A 1
H1B H 0.2696 0.6426 0.0809 0.036 Uiso 1 1 calc R A 1
C2A C 0.3976(7) 0.7075(5) 0.0783(5) 0.0265(12) Uani 0.352(7) 1 d PDU B 1
H1 H 0.3622 0.7486 0.0892 0.032 Uiso 0.352(7) 1 calc PR B 1
C3A C 0.5101(7) 0.7171(6) 0.0678(5) 0.0259(11) Uani 0.352(7) 1 d PDU B 1
H3AA H 0.5251 0.6868 0.0365 0.031 Uiso 0.352(7) 1 calc PR B 1
H3AB H 0.5586 0.7036 0.1011 0.031 Uiso 0.352(7) 1 calc PR B 1
C2B C 0.4244(4) 0.6802(3) 0.0574(2) 0.0228(9) Uani 0.648(7) 1 d PDU B 2
H2B H 0.4475 0.6670 0.0233 0.027 Uiso 0.648(7) 1 calc PR B 2
C3B C 0.4820(5) 0.7394(3) 0.0894(3) 0.0249(10) Uani 0.648(7) 1 d PDU B 2
H3BA H 0.5417 0.7187 0.1141 0.030 Uiso 0.648(7) 1 calc PR B 2
H3BB H 0.4343 0.7618 0.1132 0.030 Uiso 0.648(7) 1 calc PR B 2
C53 C -0.4616(3) 0.9571(3) 0.2346(2) 0.0375(11) Uani 1 1 d D . .
F13A F -0.3866(16) 1.0012(12) 0.2248(5) 0.073(4) Uani 0.123(5) 1 d PDU C 1
F14A F -0.4917(10) 0.9877(13) 0.2783(8) 0.068(4) Uani 0.123(5) 1 d PDU C 1
F15A F -0.5396(11) 0.9676(14) 0.1959(6) 0.073(4) Uani 0.123(5) 1 d PDU C 1
F13B F -0.5587(3) 0.9672(2) 0.2450(2) 0.0744(15) Uani 0.877(5) 1 d PDU C 2
F14B F -0.4496(5) 0.9848(2) 0.18684(18) 0.0843(18) Uani 0.877(5) 1 d PDU C 2
F15B F -0.4046(3) 0.99802(18) 0.27242(18) 0.0560(11) Uani 0.877(5) 1 d PDU C 2

loop_
_atom_site_aniso_label
_atom_site_aniso_U_11
_atom_site_aniso_U_22
_atom_site_aniso_U_33
_atom_site_aniso_U_23
_atom_site_aniso_U_13
_atom_site_aniso_U_12
Ir1 0.01701(6) 0.01893(7) 0.01864(7) 0.00195(6) -0.00056(4) -0.00273(5)
P1 0.0177(4) 0.0186(4) 0.0156(4) -0.0003(3) 0.0007(3) -0.0023(3)
F10 0.0475(17) 0.0329(16) 0.102(3) 0.0372(17) 0.0372(18) 0.0168(13)
F21 0.069(2) 0.0335(15) 0.0408(16) 0.0228(13) 0.0257(15) 0.0221(14)
F19 0.0533(19) 0.064(2) 0.053(2) 0.0066(17) 0.0152(15) -0.0275(16)
F17 0.079(2) 0.0508(19) 0.0225(13) 0.0010(13) 0.0011(13) -0.0393(17)
F16 0.0241(14) 0.063(2) 0.126(4) 0.027(2) -0.0087(18) -0.0132(14)
F18 0.0502(16) 0.0499(17) 0.0204(12) 0.0086(12) 0.0032(11) -0.0192(13)
F12 0.0360(14) 0.0363(15) 0.0498(17) 0.0024(13) 0.0074(12) -0.0195(12)
F11 0.0641(19) 0.0423(17) 0.0306(15) 0.0056(13) 0.0143(13) -0.0150(14)
F7 0.075(2) 0.072(2) 0.095(3) -0.058(2) 0.055(2) -0.059(2)
F8 0.077(2) 0.0197(13) 0.057(2) -0.0070(13) -0.0155(17) 0.0026(14)
F9 0.0639(19) 0.0365(16) 0.0270(14) -0.0100(12) -0.0086(13) -0.0089(13)
F5 0.0297(15) 0.078(3) 0.103(3) 0.019(2) 0.0251(17) 0.0140(16)
F6 0.0404(16) 0.119(3) 0.0338(16) -0.0067(19) 0.0124(13) -0.0324(19)
F4 0.0375(16) 0.076(2) 0.075(2) -0.031(2) 0.0179(16) -0.0312(16)
F3 0.087(2) 0.0345(16) 0.0396(17) 0.0064(13) 0.0194(16) 0.0321(16)
F2 0.0571(18) 0.057(2) 0.0397(17) -0.0304(15) 0.0152(14) -0.0221(15)
F1 0.0395(14) 0.0377(15) 0.0273(13) -0.0016(11) 0.0122(11) 0.0026(11)
F22 0.089(3) 0.100(3) 0.073(3) 0.040(2) 0.056(2) 0.067(3)
F23 0.0536(19) 0.0240(15) 0.117(3) -0.0035(18) 0.027(2) 0.0151(13)
F24 0.0278(15) 0.124(4) 0.115(3) -0.093(3) -0.0132(18) 0.0172(19)
F20 0.0521(16) 0.0347(15) 0.0397(16) 0.0137(12) 0.0226(13) 0.0174(12)
C50 0.0251(18) 0.028(2) 0.028(2) 0.0034(16) -0.0026(15) 0.0076(15)
C51 0.0235(17) 0.0191(17) 0.0232(18) 0.0020(14) -0.0011(14) 0.0006(13)
C46 0.0201(15) 0.0181(17) 0.0165(16) -0.0007(12) 0.0001(12) 0.0019(12)
C38 0.0189(15) 0.0160(16) 0.0214(17) 0.0009(13) 0.0009(12) 0.0001(12)
C39 0.0189(15) 0.0173(16) 0.0243(18) -0.0003(14) -0.0014(13) -0.0003(12)
C40 0.0209(16) 0.0174(17) 0.0243(18) 0.0051(14) 0.0002(14) -0.0020(13)
C44 0.0282(19) 0.024(2) 0.032(2) 0.0034(16) 0.0045(16) -0.0019(15)
C61 0.040(2) 0.026(2) 0.031(2) 0.0098(17) 0.0087(18) 0.0057(17)
C58 0.0276(18) 0.0160(16) 0.0205(17) 0.0018(14) 0.0009(14) 0.0004(13)
C59 0.0227(16) 0.0192(17) 0.0208(17) -0.0010(14) 0.0002(13) 0.0027(13)
C54 0.0217(16) 0.0139(15) 0.0193(17) -0.0015(13) 0.0001(13) 0.0008(12)
C49 0.0202(17) 0.037(2) 0.031(2) 0.0067(18) -0.0019(15) 0.0024(16)
C48 0.0229(17) 0.032(2) 0.0180(18) 0.0043(15) -0.0043(14) -0.0060(15)
C47 0.0251(17) 0.0202(17) 0.0182(17) 0.0025(14) -0.0018(14) -0.0022(13)
C52 0.029(2) 0.038(2) 0.030(2) 0.0106(19) -0.0052(17) -0.0120(18)
C41 0.0238(17) 0.0240(19) 0.0193(17) -0.0001(14) -0.0006(14) -0.0031(14)
C42 0.0220(16) 0.0188(18) 0.0228(18) -0.0056(14) 0.0030(13) -0.0061(13)
C43 0.0254(17) 0.0152(17) 0.0228(18) 0.0018(13) 0.0033(14) -0.0028(13)
C45 0.037(2) 0.025(2) 0.027(2) -0.0087(16) 0.0074(17) -0.0100(16)
C30 0.0198(15) 0.0144(15) 0.0197(17) 0.0018(13) -0.0002(12) 0.0011(12)
C31 0.0188(15) 0.0150(16) 0.0222(17) 0.0026(13) 0.0018(13) 0.0004(12)
C32 0.0281(18) 0.0161(16) 0.0170(17) 0.0006(13) 0.0005(14) 0.0011(13)
C33 0.0253(17) 0.0206(18) 0.0213(18) 0.0005(14) -0.0012(14) -0.0028(14)
C34 0.0206(16) 0.0257(19) 0.0213(18) -0.0005(15) -0.0008(13) -0.0010(14)
C37 0.0248(19) 0.046(3) 0.032(2) -0.006(2) 0.0036(17) -0.0071(18)
C35 0.0188(15) 0.0252(19) 0.0210(18) -0.0026(14) 0.0010(13) 0.0029(13)
C36 0.034(2) 0.0222(19) 0.025(2) -0.0037(15) 0.0031(16) -0.0005(15)
C55 0.0235(16) 0.0177(17) 0.0227(18) -0.0003(14) 0.0040(14) 0.0010(13)
C56 0.0235(17) 0.0167(17) 0.0239(18) -0.0035(14) -0.0008(14) 0.0038(13)
C60 0.0286(19) 0.0229(19) 0.031(2) -0.0039(16) 0.0040(16) 0.0048(15)
C57 0.0307(19) 0.0160(17) 0.0252(19) 0.0006(14) -0.0010(15) 0.0047(14)
C13 0.0251(17) 0.0215(18) 0.0231(19) -0.0054(15) -0.0031(14) 0.0030(14)
C14 0.0246(18) 0.032(2) 0.026(2) -0.0047(17) -0.0001(15) 0.0033(16)
C15 0.032(2) 0.043(3) 0.042(3) -0.013(2) 0.0010(19) 0.0106(19)
C16 0.044(3) 0.029(2) 0.057(3) -0.016(2) -0.006(2) 0.013(2)
C17 0.042(2) 0.022(2) 0.050(3) -0.010(2) -0.002(2) 0.0021(18)
C12 0.0274(19) 0.0237(19) 0.031(2) -0.0036(16) -0.0022(16) 0.0005(15)
C11 0.0255(18) 0.0223(19) 0.035(2) -0.0072(17) 0.0009(16) -0.0064(15)
C18 0.028(2) 0.042(3) 0.035(2) 0.002(2) 0.0119(17) 0.0047(18)
C5 0.0294(18) 0.0120(16) 0.0185(17) -0.0036(13) -0.0089(14) -0.0017(13)
C4 0.0307(18) 0.0340(18) 0.0274(19) 0.0077(15) -0.0053(15) -0.0081(13)
C9 0.032(2) 0.054(3) 0.030(2) 0.000(2) -0.0070(18) -0.013(2)
C8 0.0230(19) 0.043(3) 0.041(3) -0.016(2) 0.0035(17) -0.0125(18)
C7 0.031(2) 0.027(2) 0.043(3) -0.0047(19) 0.0104(18) -0.0115(17)
C6 0.0282(19) 0.026(2) 0.025(2) -0.0015(16) 0.0080(15) -0.0064(15)
C10 0.053(3) 0.036(3) 0.032(2) 0.008(2) 0.010(2) -0.016(2)
C19 0.0290(19) 0.033(2) 0.0169(17) 0.0031(15) -0.0025(14) -0.0020(16)
C23 0.0229(17) 0.0130(16) 0.034(2) -0.0015(15) 0.0056(15) -0.0014(13)
C24 0.0221(16) 0.0229(19) 0.0247(18) 0.0025(15) 0.0021(14) 0.0008(14)
C20 0.0160(14) 0.0205(17) 0.0292(19) -0.0006(15) 0.0023(13) -0.0017(13)
C21 0.0208(16) 0.0246(19) 0.0243(19) 0.0025(15) 0.0037(14) -0.0004(13)
C26 0.038(2) 0.043(3) 0.030(2) 0.013(2) 0.0116(19) 0.0068(19)
C22 0.0232(17) 0.0230(18) 0.027(2) -0.0045(15) 0.0062(15) -0.0028(14)
C27 0.034(2) 0.041(3) 0.042(3) -0.020(2) 0.0014(19) -0.004(2)
C25 0.0243(19) 0.032(2) 0.051(3) -0.004(2) 0.0032(18) -0.0095(17)
C29 0.029(2) 0.047(3) 0.028(2) 0.006(2) -0.0032(16) 0.0097(19)
C28 0.046(3) 0.0181(19) 0.049(3) 0.0037(19) 0.019(2) 0.0004(18)
B1 0.0177(16) 0.0149(17) 0.0196(18) 0.0011(15) 0.0003(13) 0.0020(14)
C1 0.0224(15) 0.0306(18) 0.036(2) 0.0102(16) -0.0017(14) 0.0009(12)
C2A 0.024(2) 0.030(2) 0.025(3) 0.007(2) 0.003(2) 0.0007(18)
C3A 0.023(2) 0.031(2) 0.023(3) 0.006(2) -0.001(2) 0.0003(19)
C2B 0.0226(18) 0.0249(18) 0.020(2) 0.0061(16) -0.0008(15) 0.0035(14)
C3B 0.0232(19) 0.030(2) 0.020(2) 0.0040(15) 0.0003(16) 0.0005(14)
C53 0.034(2) 0.031(2) 0.047(3) 0.011(2) 0.005(2) 0.0133(18)
F13A 0.114(7) 0.034(6) 0.073(7) 0.012(7) 0.015(7) 0.027(7)
F14A 0.068(7) 0.038(7) 0.099(7) 0.003(7) 0.009(7) 0.025(7)
F15A 0.095(7) 0.038(6) 0.088(7) 0.024(7) 0.016(7) 0.042(7)
F13B 0.043(2) 0.048(2) 0.134(4) 0.006(3) 0.019(2) 0.0251(18)
F14B 0.164(5) 0.045(2) 0.050(2) 0.026(2) 0.036(3) 0.053(3)
F15B 0.072(3) 0.0243(16) 0.068(3) -0.0033(17) -0.004(2) 0.0148(16)

loop_
_atom_type_symbol
_atom_type_description
_atom_type_scat_dispersion_real
_atom_type_scat_dispersion_imag
_atom_type_scat_source
C C 0.0033 0.0016 'International Tables Vol C Tables 4.2.6.8 and 6.1.1.4'
H H 0.0000 0.0000 'International Tables Vol C Tables 4.2.6.8 and 6.1.1.4'
B B 0.0013 0.0007 'International Tables Vol C Tables 4.2.6.8 and 6.1.1.4'
F F 0.0171 0.0103 'International Tables Vol C Tables 4.2.6.8 and 6.1.1.4'
P P 0.1023 0.0942 'International Tables Vol C Tables 4.2.6.8 and 6.1.1.4'
Ir Ir -1.4442 7.9887 'International Tables Vol C Tables 4.2.6.8 and 6.1.1.4'

loop_
_geom_angle_atom_site_label_1
_geom_angle_atom_site_label_2
_geom_angle_atom_site_label_3
_geom_angle
C11 Ir1 C2A 108.3(3)
C11 Ir1 C1 82.77(18)
C2A Ir1 C1 38.1(2)
C11 Ir1 C24 100.05(16)
C2A Ir1 C24 151.1(3)
C1 Ir1 C24 145.50(15)
C11 Ir1 C20 95.36(15)
C2A Ir1 C20 130.7(3)
C1 Ir1 C20 107.89(15)
C24 Ir1 C20 37.73(14)
C11 Ir1 C2B 87.94(19)
C2A Ir1 C2B 21.6(3)
C1 Ir1 C2B 36.37(17)
C24 Ir1 C2B 171.90(18)
C20 Ir1 C2B 143.47(18)
C11 Ir1 C23 134.71(16)
C2A Ir1 C23 116.2(3)
C1 Ir1 C23 139.60(17)
C24 Ir1 C23 37.78(14)
C20 Ir1 C23 62.03(14)
C2B Ir1 C23 134.25(18)
C11 Ir1 P1 78.38(12)
C2A Ir1 P1 86.7(3)
C1 Ir1 P1 109.11(12)
C24 Ir1 P1 105.09(11)
C20 Ir1 P1 141.26(11)
C2B Ir1 P1 75.05(15)
C23 Ir1 P1 95.39(10)
C11 Ir1 C22 157.39(15)
C2A Ir1 C22 88.7(3)
C1 Ir1 C22 103.54(17)
C24 Ir1 C22 62.44(15)
C20 Ir1 C22 62.03(14)
C2B Ir1 C22 110.16(19)
C23 Ir1 C22 36.14(15)
P1 Ir1 C22 118.51(10)
C11 Ir1 C21 124.04(15)
C2A Ir1 C21 95.9(3)
C1 Ir1 C21 87.42(16)
C24 Ir1 C21 62.33(14)
C20 Ir1 C21 37.16(14)
C2B Ir1 C21 114.18(18)
C23 Ir1 C21 60.75(14)
P1 Ir1 C21 154.54(10)
C22 Ir1 C21 36.59(14)
C19 P1 C13 99.61(19)
C19 P1 C5 113.39(18)
C13 P1 C5 116.56(18)
C19 P1 Ir1 112.16(14)
C13 P1 Ir1 105.09(14)
C5 P1 Ir1 109.52(14)
C49 C50 C51 120.8(4)
C49 C50 C53 121.0(4)
C51 C50 C53 118.1(4)
C46 C51 C50 122.1(4)
C46 C51 H51 118.9
C50 C51 H51 118.9
C51 C46 C47 115.3(3)
C51 C46 B1 121.7(3)
C47 C46 B1 122.6(3)
C39 C38 C43 115.8(3)
C39 C38 B1 124.5(3)
C43 C38 B1 119.2(3)
C38 C39 C40 122.1(3)
C38 C39 H39 118.9
C40 C39 H39 118.9
C41 C40 C39 121.2(3)
C41 C40 C44 119.9(4)
C39 C40 C44 119.0(3)
F10 C44 F12 105.4(4)
F10 C44 F11 107.6(4)
F12 C44 F11 104.7(3)
F10 C44 C40 113.7(3)
F12 C44 C40 111.5(3)
F11 C44 C40 113.2(4)
F19 C61 F20 106.5(4)
F19 C61 F21 107.2(4)
F20 C61 F21 106.2(4)
F19 C61 C58 112.2(4)
F20 C61 C58 111.7(4)
F21 C61 C58 112.6(4)
C57 C58 C59 120.6(4)
C57 C58 C61 120.4(3)
C59 C58 C61 119.0(3)
C54 C59 C58 122.7(3)
C54 C59 H59 118.7
C58 C59 H59 118.7
C59 C54 C55 115.4(3)
C59 C54 B1 123.8(3)
C55 C54 B1 120.5(3)
C48 C49 C50 117.7(4)
C48 C49 H49 121.2
C50 C49 H49 121.2
C49 C48 C47 122.1(4)
C49 C48 C52 120.7(4)
C47 C48 C52 117.2(4)
C48 C47 C46 121.9(4)
C48 C47 H47 119.1
C46 C47 H47 119.1
F16 C52 F17 106.3(4)
F16 C52 F18 107.0(4)
F17 C52 F18 105.5(4)
F16 C52 C48 113.1(4)
F17 C52 C48 112.8(4)
F18 C52 C48 111.6(3)
C40 C41 C42 117.7(4)
C40 C41 H41 121.2
C42 C41 H41 121.2
C41 C42 C43 120.8(3)
C41 C42 C45 120.3(4)
C43 C42 C45 118.9(3)
C42 C43 C38 122.3(3)
C42 C43 H43 118.8
C38 C43 H43 118.8
F9 C45 F8 106.2(4)
F9 C45 F7 106.7(4)
F8 C45 F7 105.8(4)
F9 C45 C42 113.8(4)
F8 C45 C42 112.3(4)
F7 C45 C42 111.6(3)
C31 C30 C35 115.8(3)
C31 C30 B1 122.0(3)
C35 C30 B1 122.1(3)
C32 C31 C30 122.7(3)
C32 C31 H31 118.7
C30 C31 H31 118.7
C33 C32 C31 121.0(4)
C33 C32 C36 120.4(3)
C31 C32 C36 118.5(3)
C32 C33 C34 117.5(3)
C32 C33 H33 121.2
C34 C33 H33 121.2
C33 C34 C35 121.4(4)
C33 C34 C37 120.1(4)
C35 C34 C37 118.5(4)
F5 C37 F6 107.1(4)
F5 C37 F4 105.4(4)
F6 C37 F4 106.2(4)
F5 C37 C34 112.6(4)
F6 C37 C34 112.0(4)
F4 C37 C34 113.0(4)
C34 C35 C30 121.5(4)
C34 C35 H35 119.2
C30 C35 H35 119.2
F1 C36 F2 106.0(3)
F1 C36 F3 105.0(3)
F2 C36 F3 107.8(4)
F1 C36 C32 112.9(3)
F2 C36 C32 112.6(3)
F3 C36 C32 112.0(3)
C56 C55 C54 122.2(4)
C56 C55 H55 118.9
C54 C55 H55 118.9
C57 C56 C55 120.9(3)
C57 C56 C60 119.3(3)
C55 C56 C60 119.8(4)
F22 C60 F24 107.0(5)
F22 C60 F23 104.8(4)
F24 C60 F23 105.9(4)
F22 C60 C56 113.5(4)
F24 C60 C56 112.0(3)
F23 C60 C56 113.0(4)
C56 C57 C58 118.1(3)
C56 C57 H57 121.0
C58 C57 H57 121.0
C12 C13 C14 122.1(4)
C12 C13 P1 110.1(3)
C14 C13 P1 127.6(3)
C15 C14 C13 117.0(4)
C15 C14 C18 119.5(4)
C13 C14 C18 123.5(4)
C16 C15 C14 121.3(4)
C16 C15 H15 119.3
C14 C15 H15 119.3
C15 C16 C17 120.8(4)
C15 C16 H16 119.6
C17 C16 H16 119.6
C16 C17 C12 119.9(5)
C16 C17 H17 120.0
C12 C17 H17 120.0
C13 C12 C17 118.8(4)
C13 C12 C11 119.2(4)
C17 C12 C11 121.9(4)
C12 C11 Ir1 114.9(3)
C12 C11 H11A 108.5
Ir1 C11 H11A 108.5
C12 C11 H11B 108.5
Ir1 C11 H11B 108.5
H11A C11 H11B 107.5
C14 C18 H18A 109.5
C14 C18 H18B 109.5
H18A C18 H18B 109.5
C14 C18 H18C 109.5
H18A C18 H18C 109.5
H18B C18 H18C 109.5
C4 C5 C6 117.2(3)
C4 C5 P1 117.8(3)
C6 C5 P1 125.0(3)
C9 C4 C5 120.7(4)
C9 C4 C3B 110.3(4)
C5 C4 C3B 127.7(4)
C9 C4 C3A 123.1(6)
C5 C4 C3A 114.0(6)
C3B C4 C3A 29.6(4)
C8 C9 C4 121.7(4)
C8 C9 H9 119.2
C4 C9 H9 119.2
C9 C8 C7 119.0(4)
C9 C8 H8 120.5
C7 C8 H8 120.5
C8 C7 C6 122.8(4)
C8 C7 H7 118.6
C6 C7 H7 118.6
C7 C6 C5 118.5(4)
C7 C6 C10 116.0(4)
C5 C6 C10 125.4(4)
C6 C10 H10A 109.5
C6 C10 H10B 109.5
H10A C10 H10B 109.5
C6 C10 H10C 109.5
H10A C10 H10C 109.5
H10B C10 H10C 109.5
P1 C19 H19A 109.5
P1 C19 H19B 109.5
H19A C19 H19B 109.5
P1 C19 H19C 109.5
H19A C19 H19C 109.5
H19B C19 H19C 109.5
C22 C23 C24 109.1(3)
C22 C23 C28 124.1(4)
C24 C23 C28 126.5(4)
C22 C23 Ir1 72.8(2)
C24 C23 Ir1 69.1(2)
C28 C23 Ir1 129.2(3)
C20 C24 C23 106.8(3)
C20 C24 C29 123.6(4)
C23 C24 C29 128.7(4)
C20 C24 Ir1 72.0(2)
C23 C24 Ir1 73.1(2)
C29 C24 Ir1 128.7(3)
C24 C20 C21 108.1(3)
C24 C20 C25 124.2(4)
C21 C20 C25 127.6(4)
C24 C20 Ir1 70.3(2)
C21 C20 Ir1 73.6(2)
C25 C20 Ir1 124.4(3)
C22 C21 C20 108.0(3)
C22 C21 C26 126.1(4)
C20 C21 C26 125.6(4)
C22 C21 Ir1 71.5(2)
C20 C21 Ir1 69.2(2)
C26 C21 Ir1 129.5(3)
C21 C26 H26A 109.5
C21 C26 H26B 109.5
H26A C26 H26B 109.5
C21 C26 H26C 109.5
H26A C26 H26C 109.5
H26B C26 H26C 109.5
C23 C22 C21 107.9(3)
C23 C22 C27 125.7(4)
C21 C22 C27 125.9(4)
C23 C22 Ir1 71.1(2)
C21 C22 Ir1 71.9(2)
C27 C22 Ir1 128.8(3)
C22 C27 H27A 109.5
C22 C27 H27B 109.5
H27A C27 H27B 109.5
C22 C27 H27C 109.5
H27A C27 H27C 109.5
H27B C27 H27C 109.5
C20 C25 H25A 109.5
C20 C25 H25B 109.5
H25A C25 H25B 109.5
C20 C25 H25C 109.5
H25A C25 H25C 109.5
H25B C25 H25C 109.5
C24 C29 H29A 109.5
C24 C29 H29B 109.5
H29A C29 H29B 109.5
C24 C29 H29C 109.5
H29A C29 H29C 109.5
H29B C29 H29C 109.5
C23 C28 H28A 109.5
C23 C28 H28B 109.5
H28A C28 H28B 109.5
C23 C28 H28C 109.5
H28A C28 H28C 109.5
H28B C28 H28C 109.5
C46 B1 C38 102.7(3)
C46 B1 C54 113.7(3)
C38 B1 C54 110.6(3)
C46 B1 C30 111.4(3)
C38 B1 C30 113.5(3)
C54 B1 C30 105.1(3)
C2B C1 C2A 34.5(5)
C2B C1 Ir1 74.7(3)
C2A C1 Ir1 69.5(5)
C2B C1 H1A 87.6
C2A C1 H1A 120.0
Ir1 C1 H1A 121.4
C2B C1 H1B 149.9
C2A C1 H1B 120.0
Ir1 C1 H1B 80.2
H1A C1 H1B 120.0
C1 C2A C3A 126.1(9)
C1 C2A Ir1 72.4(4)
C3A C2A Ir1 120.4(8)
C1 C2A H1 116.9
C3A C2A H1 116.9
Ir1 C2A H1 77.0
C2A C3A C4 107.1(7)
C2A C3A H3AA 110.3
C4 C3A H3AA 110.3
C2A C3A H3AB 110.3
C4 C3A H3AB 110.3
H3AA C3A H3AB 108.6
C1 C2B C3B 125.2(5)
C1 C2B Ir1 69.0(3)
C3B C2B Ir1 110.2(4)
C1 C2B H2B 117.4
C3B C2B H2B 117.4
Ir1 C2B H2B 90.8
C2B C3B C4 114.9(5)
C2B C3B H3BA 108.5
C4 C3B H3BA 108.5
C2B C3B H3BB 108.5
C4 C3B H3BB 108.5
H3BA C3B H3BB 107.5
F15A C53 F14B 57.4(6)
F15A C53 F14A 104.0(12)
F14B C53 F14A 129.2(13)
F15A C53 F13A 106.8(12)
F14B C53 F13A 54.0(6)
F14A C53 F13A 99.8(12)
F15A C53 F13B 57.1(6)
F14B C53 F13B 109.8(5)
F14A C53 F13B 52.8(6)
F13A C53 F13B 132.8(13)
F15A C53 F15B 135.5(12)
F14B C53 F15B 105.5(5)
F14A C53 F15B 52.0(6)
F13A C53 F15B 54.2(6)
F13B C53 F15B 103.5(4)
F15A C53 C50 112.5(13)
F14B C53 C50 112.6(4)
F14A C53 C50 118.1(13)
F13A C53 C50 114.2(13)
F13B C53 C50 112.8(4)
F15B C53 C50 112.0(4)

loop_
_geom_bond_atom_site_label_1
_geom_bond_atom_site_label_2
_geom_bond_distance
Ir1 C11 2.133(4)
Ir1 C2A 2.134(11)
Ir1 C1 2.172(4)
Ir1 C24 2.211(4)
Ir1 C20 2.232(3)
Ir1 C2B 2.244(5)
Ir1 C23 2.265(4)
Ir1 P1 2.2679(9)
Ir1 C22 2.286(4)
Ir1 C21 2.291(4)
P1 C19 1.814(4)
P1 C13 1.821(4)
P1 C5 1.824(3)
F10 C44 1.325(5)
F21 C61 1.342(5)
F19 C61 1.335(6)
F17 C52 1.330(6)
F16 C52 1.330(6)
F18 C52 1.341(5)
F12 C44 1.338(5)
F11 C44 1.345(5)
F7 C45 1.331(5)
F8 C45 1.327(5)
F9 C45 1.317(5)
F5 C37 1.321(6)
F6 C37 1.328(6)
F4 C37 1.332(6)
F3 C36 1.350(5)
F2 C36 1.335(5)
F1 C36 1.329(5)
F22 C60 1.303(6)
F23 C60 1.317(5)
F24 C60 1.305(5)
F20 C61 1.340(5)
C50 C49 1.384(6)
C50 C51 1.409(5)
C50 C53 1.499(6)
C51 C46 1.402(5)
C51 H51 0.9500
C46 C47 1.413(5)
C46 B1 1.636(5)
C38 C39 1.390(5)
C38 C43 1.403(5)
C38 B1 1.641(6)
C39 C40 1.397(5)
C39 H39 0.9500
C40 C41 1.387(5)
C40 C44 1.497(5)
C61 C58 1.497(6)
C58 C57 1.392(5)
C58 C59 1.393(5)
C59 C54 1.390(5)
C59 H59 0.9500
C54 C55 1.413(5)
C54 B1 1.645(5)
C49 C48 1.378(6)
C49 H49 0.9500
C48 C47 1.385(5)
C48 C52 1.513(6)
C47 H47 0.9500
C41 C42 1.387(5)
C41 H41 0.9500
C42 C43 1.393(5)
C42 C45 1.503(5)
C43 H43 0.9500
C30 C31 1.394(5)
C30 C35 1.411(5)
C30 B1 1.646(5)
C31 C32 1.391(5)
C31 H31 0.9500
C32 C33 1.388(5)
C32 C36 1.494(6)
C33 C34 1.393(6)
C33 H33 0.9500
C34 C35 1.394(5)
C34 C37 1.499(6)
C35 H35 0.9500
C55 C56 1.389(5)
C55 H55 0.9500
C56 C57 1.384(6)
C56 C60 1.504(5)
C57 H57 0.9500
C13 C12 1.392(6)
C13 C14 1.407(6)
C14 C15 1.400(6)
C14 C18 1.507(6)
C15 C16 1.376(8)
C15 H15 0.9500
C16 C17 1.383(7)
C16 H16 0.9500
C17 C12 1.393(6)
C17 H17 0.9500
C12 C11 1.510(6)
C11 H11A 0.9900
C11 H11B 0.9900
C18 H18A 0.9800
C18 H18B 0.9800
C18 H18C 0.9800
C5 C4 1.399(6)
C5 C6 1.442(5)
C4 C9 1.399(6)
C4 C3B 1.539(7)
C4 C3A 1.566(11)
C9 C8 1.355(7)
C9 H9 0.9500
C8 C7 1.362(7)
C8 H8 0.9500
C7 C6 1.396(6)
C7 H7 0.9500
C6 C10 1.513(6)
C10 H10A 0.9800
C10 H10B 0.9800
C10 H10C 0.9800
C19 H19A 0.9800
C19 H19B 0.9800
C19 H19C 0.9800
C23 C22 1.412(6)
C23 C24 1.450(5)
C23 C28 1.499(6)
C24 C20 1.437(5)
C24 C29 1.503(6)
C20 C21 1.442(6)
C20 C25 1.492(5)
C21 C22 1.437(6)
C21 C26 1.495(6)
C26 H26A 0.9800
C26 H26B 0.9800
C26 H26C 0.9800
C22 C27 1.499(6)
C27 H27A 0.9800
C27 H27B 0.9800
C27 H27C 0.9800
C25 H25A 0.9800
C25 H25B 0.9800
C25 H25C 0.9800
C29 H29A 0.9800
C29 H29B 0.9800
C29 H29C 0.9800
C28 H28A 0.9800
C28 H28B 0.9800
C28 H28C 0.9800
C1 C2B 1.380(7)
C1 C2A 1.406(9)
C1 H1A 0.9500
C1 H1B 0.9500
C2A C3A 1.511(8)
C2A H1 0.9500
C3A H3AA 0.9900
C3A H3AB 0.9900
C2B C3B 1.495(6)
C2B H2B 0.9500
C3B H3BA 0.9900
C3B H3BB 0.9900
C53 F15A 1.298(14)
C53 F14B 1.300(6)
C53 F14A 1.309(14)
C53 F13A 1.315(15)
C53 F13B 1.318(6)
C53 F15B 1.341(6)

loop_
_geom_torsion_atom_site_label_1
_geom_torsion_atom_site_label_2
_geom_torsion_atom_site_label_3
_geom_torsion_atom_site_label_4
_geom_torsion
C11 Ir1 P1 C19 80.1(2)
C2A Ir1 P1 C19 -170.5(3)
C1 Ir1 P1 C19 158.1(2)
C24 Ir1 P1 C19 -17.33(19)
C20 Ir1 P1 C19 -4.0(2)
C2B Ir1 P1 C19 171.0(2)
C23 Ir1 P1 C19 -54.51(19)
C22 Ir1 P1 C19 -83.8(2)
C21 Ir1 P1 C19 -73.8(3)
C11 Ir1 P1 C13 -27.17(17)
C2A Ir1 P1 C13 82.2(3)
C1 Ir1 P1 C13 50.86(18)
C24 Ir1 P1 C13 -124.59(17)
C20 Ir1 P1 C13 -111.2(2)
C2B Ir1 P1 C13 63.8(2)
C23 Ir1 P1 C13 -161.76(16)
C22 Ir1 P1 C13 168.92(17)
C21 Ir1 P1 C13 179.0(3)
C11 Ir1 P1 C5 -153.10(18)
C2A Ir1 P1 C5 -43.7(3)
C1 Ir1 P1 C5 -75.07(18)
C24 Ir1 P1 C5 109.48(17)
C20 Ir1 P1 C5 122.9(2)
C2B Ir1 P1 C5 -62.1(2)
C23 Ir1 P1 C5 72.31(16)
C22 Ir1 P1 C5 42.98(18)
C21 Ir1 P1 C5 53.0(3)
C49 C50 C51 C46 -1.3(6)
C53 C50 C51 C46 -179.9(4)
C50 C51 C46 C47 3.4(6)
C50 C51 C46 B1 176.7(4)
C43 C38 C39 C40 -0.6(5)
B1 C38 C39 C40 -172.8(3)
C38 C39 C40 C41 2.6(6)
C38 C39 C40 C44 -177.6(3)
C41 C40 C44 F10 107.7(5)
C39 C40 C44 F10 -72.1(5)
C41 C40 C44 F12 -133.3(4)
C39 C40 C44 F12 47.0(5)
C41 C40 C44 F11 -15.5(5)
C39 C40 C44 F11 164.7(3)
F19 C61 C58 C57 -98.8(5)
F20 C61 C58 C57 141.7(4)
F21 C61 C58 C57 22.3(6)
F19 C61 C58 C59 78.7(5)
F20 C61 C58 C59 -40.8(5)
F21 C61 C58 C59 -160.2(4)
C57 C58 C59 C54 3.1(6)
C61 C58 C59 C54 -174.3(4)
C58 C59 C54 C55 -3.4(5)
C58 C59 C54 B1 -178.0(3)
C51 C50 C49 C48 -1.1(6)
C53 C50 C49 C48 177.4(4)
C50 C49 C48 C47 1.3(6)
C50 C49 C48 C52 -179.0(4)
C49 C48 C47 C46 0.9(6)
C52 C48 C47 C46 -178.8(4)
C51 C46 C47 C48 -3.2(5)
B1 C46 C47 C48 -176.5(4)
C49 C48 C52 F16 4.4(6)
C47 C48 C52 F16 -175.8(4)
C49 C48 C52 F17 125.2(5)
C47 C48 C52 F17 -55.1(5)
C49 C48 C52 F18 -116.2(5)
C47 C48 C52 F18 63.5(5)
C39 C40 C41 C42 -2.1(6)
C44 C40 C41 C42 178.2(4)
C40 C41 C42 C43 -0.4(6)
C40 C41 C42 C45 -179.6(4)
C41 C42 C43 C38 2.5(6)
C45 C42 C43 C38 -178.3(4)
C39 C38 C43 C42 -2.0(5)
B1 C38 C43 C42 170.7(3)
C41 C42 C45 F9 -12.4(6)
C43 C42 C45 F9 168.4(4)
C41 C42 C45 F8 108.3(5)
C43 C42 C45 F8 -71.0(5)
C41 C42 C45 F7 -133.2(4)
C43 C42 C45 F7 47.6(6)
C35 C30 C31 C32 2.3(5)
B1 C30 C31 C32 179.0(3)
C30 C31 C32 C33 -0.5(6)
C30 C31 C32 C36 175.0(3)
C31 C32 C33 C34 -1.2(6)
C36 C32 C33 C34 -176.6(4)
C32 C33 C34 C35 1.0(6)
C32 C33 C34 C37 -178.8(4)
C33 C34 C37 F5 105.9(5)
C35 C34 C37 F5 -73.9(5)
C33 C34 C37 F6 -133.3(4)
C35 C34 C37 F6 46.9(6)
C33 C34 C37 F4 -13.4(6)
C35 C34 C37 F4 166.8(4)
C33 C34 C35 C30 0.9(6)
C37 C34 C35 C30 -179.3(4)
C31 C30 C35 C34 -2.5(5)
B1 C30 C35 C34 -179.2(3)
C33 C32 C36 F1 -142.2(4)
C31 C32 C36 F1 42.3(5)
C33 C32 C36 F2 -22.2(5)
C31 C32 C36 F2 162.3(4)
C33 C32 C36 F3 99.5(4)
C31 C32 C36 F3 -76.0(5)
C59 C54 C55 C56 1.3(5)
B1 C54 C55 C56 176.1(3)
C54 C55 C56 C57 1.0(6)
C54 C55 C56 C60 -176.2(4)
C57 C56 C60 F22 157.8(4)
C55 C56 C60 F22 -25.0(6)
C57 C56 C60 F24 -80.9(5)
C55 C56 C60 F24 96.3(5)
C57 C56 C60 F23 38.6(6)
C55 C56 C60 F23 -144.2(4)
C55 C56 C57 C58 -1.4(6)
C60 C56 C57 C58 175.8(4)
C59 C58 C57 C56 -0.6(6)
C61 C58 C57 C56 176.9(4)
C19 P1 C13 C12 -94.5(3)
C5 P1 C13 C12 143.2(3)
Ir1 P1 C13 C12 21.8(3)
C19 P1 C13 C14 80.4(4)
C5 P1 C13 C14 -41.9(4)
Ir1 P1 C13 C14 -163.4(3)
C12 C13 C14 C15 -3.4(6)
P1 C13 C14 C15 -177.7(3)
C12 C13 C14 C18 176.4(4)
P1 C13 C14 C18 2.1(6)
C13 C14 C15 C16 1.0(7)
C18 C14 C15 C16 -178.8(5)
C14 C15 C16 C17 0.9(8)
C15 C16 C17 C12 -0.5(8)
C14 C13 C12 C17 3.8(6)
P1 C13 C12 C17 179.0(4)
C14 C13 C12 C11 -173.1(4)
P1 C13 C12 C11 2.1(5)
C16 C17 C12 C13 -1.8(7)
C16 C17 C12 C11 175.0(5)
C13 C12 C11 Ir1 -28.4(5)
C17 C12 C11 Ir1 154.8(4)
C2A Ir1 C11 C12 -50.5(4)
C1 Ir1 C11 C12 -79.2(3)
C24 Ir1 C11 C12 135.6(3)
C20 Ir1 C11 C12 173.4(3)
C2B Ir1 C11 C12 -43.1(3)
C23 Ir1 C11 C12 118.1(3)
P1 Ir1 C11 C12 32.1(3)
C22 Ir1 C11 C12 172.8(3)
C21 Ir1 C11 C12 -161.2(3)
C19 P1 C5 C4 170.4(3)
C13 P1 C5 C4 -74.8(4)
Ir1 P1 C5 C4 44.2(4)
C19 P1 C5 C6 -9.8(4)
C13 P1 C5 C6 105.0(4)
Ir1 P1 C5 C6 -135.9(3)
C6 C5 C4 C9 3.0(7)
P1 C5 C4 C9 -177.2(4)
C6 C5 C4 C3B 168.5(5)
P1 C5 C4 C3B -11.7(7)
C6 C5 C4 C3A -160.7(5)
P1 C5 C4 C3A 19.1(6)
C5 C4 C9 C8 -0.2(8)
C3B C4 C9 C8 -168.0(5)
C3A C4 C9 C8 162.0(6)
C4 C9 C8 C7 -1.8(8)
C9 C8 C7 C6 0.8(7)
C8 C7 C6 C5 2.0(7)
C8 C7 C6 C10 -179.9(4)
C4 C5 C6 C7 -3.9(6)
P1 C5 C6 C7 176.3(3)
C4 C5 C6 C10 178.3(4)
P1 C5 C6 C10 -1.5(6)
C11 Ir1 C23 C22 147.9(2)
C2A Ir1 C23 C22 -44.2(4)
C1 Ir1 C23 C22 -5.0(3)
C24 Ir1 C23 C22 119.1(3)
C20 Ir1 C23 C22 80.0(2)
C2B Ir1 C23 C22 -58.8(3)
P1 Ir1 C23 C22 -133.1(2)
C21 Ir1 C23 C22 37.5(2)
C11 Ir1 C23 C24 28.8(3)
C2A Ir1 C23 C24 -163.2(3)
C1 Ir1 C23 C24 -124.0(3)
C20 Ir1 C23 C24 -39.1(2)
C2B Ir1 C23 C24 -177.9(3)
P1 Ir1 C23 C24 107.8(2)
C22 Ir1 C23 C24 -119.1(3)
C21 Ir1 C23 C24 -81.6(2)
C11 Ir1 C23 C28 -91.9(4)
C2A Ir1 C23 C28 76.1(5)
C1 Ir1 C23 C28 115.3(4)
C24 Ir1 C23 C28 -120.7(5)
C20 Ir1 C23 C28 -159.7(5)
C2B Ir1 C23 C28 61.4(5)
P1 Ir1 C23 C28 -12.9(4)
C22 Ir1 C23 C28 120.2(5)
C21 Ir1 C23 C28 157.7(5)
C22 C23 C24 C20 2.5(4)
C28 C23 C24 C20 -171.5(4)
Ir1 C23 C24 C20 64.6(3)
C22 C23 C24 C29 171.5(4)
C28 C23 C24 C29 -2.5(7)
Ir1 C23 C24 C29 -126.5(4)
C22 C23 C24 Ir1 -62.1(3)
C28 C23 C24 Ir1 124.0(4)
C11 Ir1 C24 C20 85.8(2)
C2A Ir1 C24 C20 -82.3(6)
C1 Ir1 C24 C20 -6.1(4)
C2B Ir1 C24 C20 -103.8(13)
C23 Ir1 C24 C20 -114.6(3)
P1 Ir1 C24 C20 166.3(2)
C22 Ir1 C24 C20 -79.0(2)
C21 Ir1 C24 C20 -37.5(2)
C11 Ir1 C24 C23 -159.7(2)
C2A Ir1 C24 C23 32.3(6)
C1 Ir1 C24 C23 108.5(3)
C20 Ir1 C24 C23 114.6(3)
C2B Ir1 C24 C23 10.8(14)
P1 Ir1 C24 C23 -79.1(2)
C22 Ir1 C24 C23 35.6(2)
C21 Ir1 C24 C23 77.0(2)
C11 Ir1 C24 C29 -33.3(4)
C2A Ir1 C24 C29 158.7(6)
C1 Ir1 C24 C29 -125.1(4)
C20 Ir1 C24 C29 -119.0(5)
C2B Ir1 C24 C29 137.2(12)
C23 Ir1 C24 C29 126.4(5)
P1 Ir1 C24 C29 47.3(4)
C22 Ir1 C24 C29 161.9(4)
C21 Ir1 C24 C29 -156.6(4)
C23 C24 C20 C21 -0.9(4)
C29 C24 C20 C21 -170.6(4)
Ir1 C24 C20 C21 64.4(3)
C23 C24 C20 C25 175.8(4)
C29 C24 C20 C25 6.2(6)
Ir1 C24 C20 C25 -118.8(4)
C23 C24 C20 Ir1 -65.4(3)
C29 C24 C20 Ir1 125.0(4)
C11 Ir1 C20 C24 -99.5(3)
C2A Ir1 C20 C24 140.8(4)
C1 Ir1 C20 C24 176.4(2)
C2B Ir1 C20 C24 166.7(3)
C23 Ir1 C20 C24 39.1(2)
P1 Ir1 C20 C24 -21.4(3)
C22 Ir1 C20 C24 80.2(3)
C21 Ir1 C20 C24 116.7(3)
C11 Ir1 C20 C21 143.8(2)
C2A Ir1 C20 C21 24.1(4)
C1 Ir1 C20 C21 59.7(3)
C24 Ir1 C20 C21 -116.7(3)
C2B Ir1 C20 C21 50.0(4)
C23 Ir1 C20 C21 -77.6(2)
P1 Ir1 C20 C21 -138.1(2)
C22 Ir1 C20 C21 -36.4(2)
C11 Ir1 C20 C25 19.1(4)
C2A Ir1 C20 C25 -100.7(5)
C1 Ir1 C20 C25 -65.1(4)
C24 Ir1 C20 C25 118.6(5)
C2B Ir1 C20 C25 -74.7(5)
C23 Ir1 C20 C25 157.7(4)
P1 Ir1 C20 C25 97.1(4)
C22 Ir1 C20 C25 -161.2(4)
C21 Ir1 C20 C25 -124.8(5)
C24 C20 C21 C22 -0.9(4)
C25 C20 C21 C22 -177.6(4)
Ir1 C20 C21 C22 61.3(3)
C24 C20 C21 C26 173.3(4)
C25 C20 C21 C26 -3.3(7)
Ir1 C20 C21 C26 -124.4(4)
C24 C20 C21 Ir1 -62.3(3)
C25 C20 C21 Ir1 121.1(4)
C11 Ir1 C21 C22 -163.5(2)
C2A Ir1 C21 C22 79.8(3)
C1 Ir1 C21 C22 117.0(3)
C24 Ir1 C21 C22 -80.2(2)
C20 Ir1 C21 C22 -118.3(3)
C2B Ir1 C21 C22 91.7(3)
C23 Ir1 C21 C22 -37.0(2)
P1 Ir1 C21 C22 -14.9(4)
C11 Ir1 C21 C20 -45.2(3)
C2A Ir1 C21 C20 -161.9(3)
C1 Ir1 C21 C20 -124.7(2)
C24 Ir1 C21 C20 38.1(2)
C2B Ir1 C21 C20 -150.0(2)
C23 Ir1 C21 C20 81.3(2)
P1 Ir1 C21 C20 103.4(3)
C22 Ir1 C21 C20 118.3(3)
C11 Ir1 C21 C26 74.5(4)
C2A Ir1 C21 C26 -42.2(5)
C1 Ir1 C21 C26 -5.0(4)
C24 Ir1 C21 C26 157.8(4)
C20 Ir1 C21 C26 119.7(5)
C2B Ir1 C21 C26 -30.3(5)
C23 Ir1 C21 C26 -159.0(4)
P1 Ir1 C21 C26 -136.9(3)
C22 Ir1 C21 C26 -122.0(5)
C24 C23 C22 C21 -3.1(4)
C28 C23 C22 C21 171.1(4)
Ir1 C23 C22 C21 -62.9(3)
C24 C23 C22 C27 -175.5(4)
C28 C23 C22 C27 -1.3(6)
Ir1 C23 C22 C27 124.7(4)
C24 C23 C22 Ir1 59.8(3)
C28 C23 C22 Ir1 -126.1(4)
C20 C21 C22 C23 2.5(4)
C26 C21 C22 C23 -171.8(4)
Ir1 C21 C22 C23 62.4(3)
C20 C21 C22 C27 174.8(4)
C26 C21 C22 C27 0.6(7)
Ir1 C21 C22 C27 -125.3(4)
C20 C21 C22 Ir1 -59.9(3)
C26 C21 C22 Ir1 125.9(4)
C11 Ir1 C22 C23 -79.3(5)
C2A Ir1 C22 C23 141.3(3)
C1 Ir1 C22 C23 176.7(2)
C24 Ir1 C22 C23 -37.2(2)
C20 Ir1 C22 C23 -80.0(2)
C2B Ir1 C22 C23 139.2(2)
P1 Ir1 C22 C23 55.8(2)
C21 Ir1 C22 C23 -117.0(3)
C11 Ir1 C22 C21 37.7(5)
C2A Ir1 C22 C21 -101.7(3)
C1 Ir1 C22 C21 -66.3(2)
C24 Ir1 C22 C21 79.9(2)
C20 Ir1 C22 C21 37.0(2)
C2B Ir1 C22 C21 -103.7(3)
C23 Ir1 C22 C21 117.0(3)
P1 Ir1 C22 C21 172.77(19)
C11 Ir1 C22 C27 159.6(4)
C2A Ir1 C22 C27 20.3(5)
C1 Ir1 C22 C27 55.7(4)
C24 Ir1 C22 C27 -158.2(5)
C20 Ir1 C22 C27 159.0(5)
C2B Ir1 C22 C27 18.2(5)
C23 Ir1 C22 C27 -121.0(5)
P1 Ir1 C22 C27 -65.3(4)
C21 Ir1 C22 C27 122.0(5)
C51 C46 B1 C38 -85.2(4)
C47 C46 B1 C38 87.7(4)
C51 C46 B1 C54 155.3(3)
C47 C46 B1 C54 -31.9(5)
C51 C46 B1 C30 36.7(5)
C47 C46 B1 C30 -150.4(3)
C39 C38 B1 C46 95.3(4)
C43 C38 B1 C46 -76.7(4)
C39 C38 B1 C54 -143.0(3)
C43 C38 B1 C54 45.0(4)
C39 C38 B1 C30 -25.1(5)
C43 C38 B1 C30 162.9(3)
C59 C54 B1 C46 -27.8(5)
C55 C54 B1 C46 157.9(3)
C59 C54 B1 C38 -142.8(3)
C55 C54 B1 C38 42.9(4)
C59 C54 B1 C30 94.3(4)
C55 C54 B1 C30 -80.0(4)
C31 C30 B1 C46 29.9(5)
C35 C30 B1 C46 -153.6(3)
C31 C30 B1 C38 145.3(3)
C35 C30 B1 C38 -38.3(5)
C31 C30 B1 C54 -93.7(4)
C35 C30 B1 C54 82.8(4)
C11 Ir1 C1 C2B 96.4(3)
C2A Ir1 C1 C2B -35.9(5)
C24 Ir1 C1 C2B -166.4(3)
C20 Ir1 C1 C2B -170.3(3)
C23 Ir1 C1 C2B -102.7(4)
P1 Ir1 C1 C2B 21.4(3)
C22 Ir1 C1 C2B -105.7(3)
C21 Ir1 C1 C2B -138.8(3)
C11 Ir1 C1 C2A 132.3(5)
C24 Ir1 C1 C2A -130.4(6)
C20 Ir1 C1 C2A -134.4(5)
C2B Ir1 C1 C2A 35.9(5)
C23 Ir1 C1 C2A -66.8(6)
P1 Ir1 C1 C2A 57.3(5)
C22 Ir1 C1 C2A -69.8(5)
C21 Ir1 C1 C2A -102.9(5)
C2B C1 C2A C3A -22.6(8)
Ir1 C1 C2A C3A -115.2(12)
C2B C1 C2A Ir1 92.7(9)
C11 Ir1 C2A C1 -50.6(5)
C24 Ir1 C2A C1 117.0(5)
C20 Ir1 C2A C1 63.9(6)
C2B Ir1 C2A C1 -71.1(6)
C23 Ir1 C2A C1 138.4(4)
P1 Ir1 C2A C1 -127.2(5)
C22 Ir1 C2A C1 114.1(5)
C21 Ir1 C2A C1 78.2(5)
C11 Ir1 C2A C3A 71.5(8)
C1 Ir1 C2A C3A 122.1(11)
C24 Ir1 C2A C3A -120.9(8)
C20 Ir1 C2A C3A -174.0(7)
C2B Ir1 C2A C3A 51.0(9)
C23 Ir1 C2A C3A -99.5(8)
P1 Ir1 C2A C3A -5.1(8)
C22 Ir1 C2A C3A -123.8(8)
C21 Ir1 C2A C3A -159.7(8)
C1 C2A C3A C4 156.5(9)
Ir1 C2A C3A C4 66.8(10)
C9 C4 C3A C2A 115.8(8)
C5 C4 C3A C2A -81.0(9)
C3B C4 C3A C2A 43.8(7)
C2A C1 C2B C3B 24.5(9)
Ir1 C1 C2B C3B 100.5(6)
C2A C1 C2B Ir1 -75.9(9)
C11 Ir1 C2B C1 -80.6(3)
C2A Ir1 C2B C1 80.0(7)
C24 Ir1 C2B C1 108.8(12)
C20 Ir1 C2B C1 15.6(5)
C23 Ir1 C2B C1 118.0(3)
P1 Ir1 C2B C1 -159.1(3)
C22 Ir1 C2B C1 85.5(3)
C21 Ir1 C2B C1 46.1(4)
C11 Ir1 C2B C3B 158.3(4)
C2A Ir1 C2B C3B -41.2(7)
C1 Ir1 C2B C3B -121.2(6)
C24 Ir1 C2B C3B -12.3(15)
C20 Ir1 C2B C3B -105.5(4)
C23 Ir1 C2B C3B -3.1(5)
P1 Ir1 C2B C3B 79.7(4)
C22 Ir1 C2B C3B -35.6(4)
C21 Ir1 C2B C3B -75.0(4)
C1 C2B C3B C4 -146.6(5)
Ir1 C2B C3B C4 -68.6(6)
C9 C4 C3B C2B -169.9(5)
C5 C4 C3B C2B 23.4(8)
C3A C4 C3B C2B -48.0(8)
C49 C50 C53 F15A -45.6(8)
C51 C50 C53 F15A 132.9(7)
C49 C50 C53 F14B -108.3(6)
C51 C50 C53 F14B 70.3(6)
C49 C50 C53 F14A 75.5(8)
C51 C50 C53 F14A -106.0(8)
C49 C50 C53 F13A -167.6(7)
C51 C50 C53 F13A 10.9(8)
C49 C50 C53 F13B 16.8(7)
C51 C50 C53 F13B -164.7(4)
C49 C50 C53 F15B 133.1(5)
C51 C50 C53 F15B -48.4(6)
